data_7051684
loop_
_publ_author_name
'Kizas, Ol'ga A.'
'Erdyakov, Sergey Yu.'
'Antonov, Dmitrii Yu.'
'Godovikov, Ivan A.'
'Vorontsov, Evgenii V.'
'Dolgushin, Fedor M.'
'Ezernitskaya, Mariam G.'
'Barakovskaya, Irina G.'

_publ_section_title
;
 Reactions of H2Os3(CO)10 with triallylboranes: formation of novel
 triosmium boron-containing olefin clusters
;
_journal_issue 8
_journal_name_full 'New Journal of Chemistry'
_journal_page_first 1760
_journal_paper_doi 10.1039/b822277k
_journal_volume 33
_journal_year 2009
_chemical_formula_moiety 'C20 H19 B O10 Os3, 0.25(C5 H12)'
_chemical_formula_sum 'C21.25 H22 B O10 Os3'
_chemical_formula_weight 1018.80
_chemical_name_systematic
;
?
;
_space_group_IT_number 2
_symmetry_cell_setting triclinic
_symmetry_space_group_name_Hall '-P 1'
_symmetry_space_group_name_H-M 'P -1'
_atom_sites_solution_hydrogens geom
_atom_sites_solution_primary direct
_atom_sites_solution_secondary difmap
_audit_creation_method SHELXL-97
_cell_angle_alpha 93.9240(10)
_cell_angle_beta 98.0350(10)
_cell_angle_gamma 102.9230(10)
_cell_formula_units_Z 4
_cell_length_a 9.6191(5)
_cell_length_b 14.8240(7)
_cell_length_c 19.2700(10)
_cell_measurement_reflns_used 8281
_cell_measurement_temperature 120(2)
_cell_measurement_theta_max 28.9
_cell_measurement_theta_min 2.3
_cell_volume 2637.7(2)
_computing_cell_refinement 'Bruker XSCANS'
_computing_data_collection 'Bruker XSCANS'
_computing_data_reduction 'Bruker SHELXTL'
_computing_molecular_graphics 'Bruker SHELXTL'
_computing_publication_material 'Bruker SHELXTL'
_computing_structure_refinement 'SHELXL-97 (Sheldrick, 1997)'
_computing_structure_solution 'SHELXS-97 (Sheldrick, 1990)'
_diffrn_ambient_temperature 120(2)
_diffrn_measured_fraction_theta_full 0.986
_diffrn_measured_fraction_theta_max 0.986
_diffrn_measurement_device_type 'Bruker SMART 1000 CCD area detector'
_diffrn_measurement_method 'phi and omega scans'
_diffrn_radiation_monochromator graphite
_diffrn_radiation_source 'normal-focus sealed tube'
_diffrn_radiation_type MoK\a
_diffrn_radiation_wavelength 0.71073
_diffrn_reflns_av_R_equivalents 0.0357
_diffrn_reflns_av_sigmaI/netI 0.0647
_diffrn_reflns_limit_h_max 13
_diffrn_reflns_limit_h_min -13
_diffrn_reflns_limit_k_max 20
_diffrn_reflns_limit_k_min -20
_diffrn_reflns_limit_l_max 26
_diffrn_reflns_limit_l_min -25
_diffrn_reflns_number 29025
_diffrn_reflns_theta_full 29.01
_diffrn_reflns_theta_max 29.01
_diffrn_reflns_theta_min 2.15
_exptl_absorpt_coefficient_mu 14.466
_exptl_absorpt_correction_T_max 0.199
_exptl_absorpt_correction_T_min 0.081
_exptl_absorpt_correction_type multi-scan
_exptl_absorpt_process_details SADABS
_exptl_crystal_colour yellow
_exptl_crystal_density_diffrn 2.566
_exptl_crystal_density_method 'not measured'
_exptl_crystal_description prism
_exptl_crystal_F_000 1850
_exptl_crystal_size_max 0.15
_exptl_crystal_size_mid 0.12
_exptl_crystal_size_min 0.10
_refine_diff_density_max 2.832
_refine_diff_density_min -1.960
_refine_diff_density_rms 0.242
_refine_ls_extinction_method none
_refine_ls_goodness_of_fit_ref 0.905
_refine_ls_hydrogen_treatment constr
_refine_ls_matrix_type full
_refine_ls_number_parameters 654
_refine_ls_number_reflns 13834
_refine_ls_number_restraints 16
_refine_ls_restrained_S_all 0.905
_refine_ls_R_factor_all 0.0555
_refine_ls_R_factor_gt 0.0331
_refine_ls_shift/su_max 0.002
_refine_ls_shift/su_mean 0.000
_refine_ls_structure_factor_coef Fsqd
_refine_ls_weighting_details 'calc w=1/[\s^2^(Fo^2^)+(0.0219P)^2^+0.0000P] where P=(Fo^2^+2Fc^2^)/3'
_refine_ls_weighting_scheme calc
_refine_ls_wR_factor_gt 0.0620
_refine_ls_wR_factor_ref 0.0677
_reflns_number_gt 9729
_reflns_number_total 13834
_reflns_threshold_expression I>2\s(I)
_cod_data_source_file b822277k.txt
_cod_data_source_block sad1
_cod_depositor_comments
;
The following automatic conversions were performed:
'_symmetry_cell_setting' value 'Triclinic' changed to 'triclinic'
according to '/home/saulius/struct/CIF-dictionaries/cif_core.dic'
dictionary named 'cif_core.dic' version 2.4.1 from 2010-06-29.

Automatic conversion script
Id: cif_fix_enum 1527 2010-12-29 10:47:43Z saulius 
;
_cod_database_code 7051684

loop_
_symmetry_equiv_pos_as_xyz
'x, y, z'
'-x, -y, -z'

loop_
_atom_site_label
_atom_site_type_symbol
_atom_site_fract_x
_atom_site_fract_y
_atom_site_fract_z
_atom_site_U_iso_or_equiv
_atom_site_adp_type
_atom_site_occupancy
_atom_site_symmetry_multiplicity
_atom_site_calc_flag
_atom_site_refinement_flags
_atom_site_disorder_assembly
_atom_site_disorder_group
Os1A Os 0.36627(3) 0.810314(17) 0.144202(14) 0.01950(6) Uani 1 1 d . . .
Os2A Os 0.59040(3) 0.769852(17) 0.065275(13) 0.01742(6) Uani 1 1 d . . .
Os3A Os 0.30989(3) 0.646228(17) 0.046799(14) 0.01871(6) Uani 1 1 d . . .
O1A O 0.2631(6) 0.9191(3) 0.0238(3) 0.0377(13) Uani 1 1 d . . .
O2A O 0.4624(5) 0.6981(3) 0.2628(3) 0.0298(12) Uani 1 1 d . . .
O3A O 0.0719(7) 0.7701(4) 0.1908(4) 0.0578(18) Uani 1 1 d . . .
O4A O 0.5040(6) 0.8833(4) -0.0538(3) 0.0390(14) Uani 1 1 d . . .
O5A O 0.6989(5) 0.6558(3) 0.1804(2) 0.0271(11) Uani 1 1 d . . .
O6A O 0.6967(6) 0.6546(4) -0.0434(3) 0.0445(15) Uani 1 1 d . . .
O7A O 0.2140(6) 0.7519(3) -0.0767(3) 0.0346(13) Uani 1 1 d . . .
O8A O 0.4032(5) 0.5275(3) 0.1624(2) 0.0269(11) Uani 1 1 d . . .
O9A O 0.3574(6) 0.5002(3) -0.0604(3) 0.0361(13) Uani 1 1 d . . .
O10A O -0.0090(6) 0.5807(3) 0.0608(3) 0.0360(13) Uani 1 1 d . . .
B1A B 0.6531(8) 0.9061(5) 0.1802(4) 0.0166(15) Uani 1 1 d U . .
C1A C 0.2996(7) 0.8759(4) 0.0666(4) 0.0245(16) Uani 1 1 d . . .
C2A C 0.4317(7) 0.7403(5) 0.2173(4) 0.0233(15) Uani 1 1 d . . .
C3A C 0.1840(9) 0.7848(5) 0.1729(4) 0.0359(19) Uani 1 1 d . . .
C4A C 0.5309(7) 0.8409(5) -0.0088(4) 0.0246(15) Uani 1 1 d . . .
C5A C 0.6554(7) 0.6985(4) 0.1396(3) 0.0208(14) Uani 1 1 d . . .
C6A C 0.6555(8) 0.6979(5) -0.0019(4) 0.0296(17) Uani 1 1 d . . .
C7A C 0.2537(7) 0.7165(5) -0.0297(4) 0.0264(16) Uani 1 1 d . . .
C8A C 0.3721(7) 0.5755(4) 0.1214(3) 0.0198(14) Uani 1 1 d . . .
C9A C 0.3394(7) 0.5541(5) -0.0205(4) 0.0243(15) Uani 1 1 d . . .
C10A C 0.1122(8) 0.6033(5) 0.0563(4) 0.0257(16) Uani 1 1 d . . .
C11A C 0.5239(7) 0.9467(4) 0.1802(4) 0.0229(15) Uani 1 1 d . . .
H11A H 0.5199 0.9928 0.1449 0.027 Uiso 1 1 calc R . .
C12A C 0.4197(9) 0.9459(5) 0.2246(4) 0.0363(19) Uani 1 1 d . . .
C13A C 0.3123(9) 1.0084(5) 0.2125(5) 0.046(2) Uani 1 1 d . . .
H13A H 0.3536 1.0694 0.2394 0.069 Uiso 1 1 calc R . .
H13B H 0.2217 0.9794 0.2282 0.069 Uiso 1 1 calc R . .
H13C H 0.2935 1.0163 0.1622 0.069 Uiso 1 1 calc R . .
C131 C 0.4380(11) 0.9245(7) 0.2991(4) 0.058(3) Uani 1 1 d . . .
H13D H 0.4955 0.9800 0.3293 0.087 Uiso 1 1 calc R . .
H13E H 0.4877 0.8737 0.3036 0.087 Uiso 1 1 calc R . .
H13F H 0.3429 0.9058 0.3137 0.087 Uiso 1 1 calc R . .
C14A C 0.7237(7) 0.9120(4) 0.1115(4) 0.0230(15) Uani 1 1 d . . .
H14A H 0.7100 0.9646 0.0836 0.028 Uiso 1 1 calc R . .
C15A C 0.8215(8) 0.8626(5) 0.0906(4) 0.0309(17) Uani 1 1 d . . .
H15A H 0.8828 0.8441 0.1309 0.037 Uiso 1 1 calc R . .
C16A C 0.8985(9) 0.8870(6) 0.0302(5) 0.050(2) Uani 1 1 d . . .
H16A H 0.9891 0.9333 0.0471 0.075 Uiso 1 1 calc R . .
H16B H 0.8376 0.9127 -0.0044 0.075 Uiso 1 1 calc R . .
H16C H 0.9195 0.8310 0.0082 0.075 Uiso 1 1 calc R . .
C17A C 0.7505(8) 0.8790(5) 0.2489(4) 0.0289(17) Uani 1 1 d . . .
H17A H 0.6868 0.8498 0.2814 0.035 Uiso 1 1 calc R . .
H17B H 0.8052 0.8341 0.2337 0.035 Uiso 1 1 calc R . .
C18A C 0.8557(9) 0.9684(5) 0.2867(4) 0.039(2) Uani 1 1 d . . .
H18A H 0.9060 1.0026 0.2515 0.046 Uiso 1 1 calc R . .
H18B H 0.7996 1.0086 0.3075 0.046 Uiso 1 1 calc R . .
C19A C 0.9664(10) 0.9506(6) 0.3436(5) 0.055(3) Uani 1 1 d . . .
H19A H 1.0345 1.0095 0.3629 0.083 Uiso 1 1 calc R . .
H19B H 1.0189 0.9080 0.3240 0.083 Uiso 1 1 calc R . .
H19C H 0.9183 0.9227 0.3813 0.083 Uiso 1 1 calc R . .
Os1B Os 0.20199(3) 0.435968(17) 0.336086(13) 0.01771(6) Uani 1 1 d . . .
Os2B Os -0.08406(3) 0.309195(17) 0.295762(13) 0.01835(6) Uani 1 1 d . . .
Os3B Os 0.15409(3) 0.284038(18) 0.227556(14) 0.01986(6) Uani 1 1 d . . .
O1B O 0.2842(6) 0.3151(3) 0.4513(3) 0.0333(12) Uani 1 1 d . . .
O2B O 0.1335(5) 0.5628(3) 0.2230(2) 0.0275(11) Uani 1 1 d . . .
O3B O 0.5208(6) 0.5014(4) 0.3286(3) 0.0415(14) Uani 1 1 d . . .
O4B O -0.0172(6) 0.1831(4) 0.4096(3) 0.0371(13) Uani 1 1 d . . .
O5B O -0.1716(5) 0.4323(3) 0.1831(2) 0.0270(11) Uani 1 1 d . . .
O6B O -0.2957(6) 0.1452(3) 0.2075(3) 0.0408(14) Uani 1 1 d . . .
O7B O 0.2373(6) 0.1591(3) 0.3400(3) 0.0353(13) Uani 1 1 d . . .
O8B O 0.0725(5) 0.4043(3) 0.1114(3) 0.0283(11) Uani 1 1 d . . .
O9B O -0.0014(6) 0.1092(4) 0.1296(3) 0.0436(15) Uani 1 1 d . . .
O10B O 0.4573(6) 0.3113(4) 0.1909(3) 0.0431(14) Uani 1 1 d . . .
B1B B -0.0434(8) 0.4757(5) 0.3789(4) 0.0144(14) Uani 1 1 d U . .
C1B C 0.2491(7) 0.3566(5) 0.4072(3) 0.0216(15) Uani 1 1 d . . .
C2B C 0.1531(7) 0.5143(5) 0.2638(4) 0.0214(15) Uani 1 1 d . . .
C3B C 0.4013(8) 0.4761(5) 0.3301(4) 0.0269(16) Uani 1 1 d . . .
C4B C -0.0375(7) 0.2295(5) 0.3663(4) 0.0240(15) Uani 1 1 d . . .
C5B C -0.1335(7) 0.3899(4) 0.2252(4) 0.0216(15) Uani 1 1 d . . .
C6B C -0.2157(8) 0.2060(5) 0.2404(4) 0.0264(16) Uani 1 1 d . . .
C7B C 0.2048(8) 0.2073(5) 0.3013(4) 0.0229(15) Uani 1 1 d . . .
C8B C 0.1007(7) 0.3618(4) 0.1560(4) 0.0217(15) Uani 1 1 d . . .
C9B C 0.0543(8) 0.1743(5) 0.1665(4) 0.0281(17) Uani 1 1 d . . .
C10B C 0.3448(8) 0.3022(5) 0.2038(4) 0.0280(17) Uani 1 1 d . . .
C11B C 0.1085(7) 0.4984(4) 0.4230(3) 0.0204(14) Uani 1 1 d . . .
H11B H 0.1132 0.4646 0.4661 0.024 Uiso 1 1 calc R . .
C12B C 0.2360(7) 0.5663(5) 0.4214(4) 0.0250(15) Uani 1 1 d . . .
C13B C 0.3629(8) 0.5740(6) 0.4779(4) 0.038(2) Uani 1 1 d . . .
H13G H 0.3573 0.6175 0.5175 0.056 Uiso 1 1 calc R . .
H13H H 0.4524 0.5969 0.4591 0.056 Uiso 1 1 calc R . .
H13I H 0.3621 0.5127 0.4941 0.056 Uiso 1 1 calc R . .
C132 C 0.2399(9) 0.6562(5) 0.3905(4) 0.038(2) Uani 1 1 d . . .
H13J H 0.2438 0.7053 0.4280 0.057 Uiso 1 1 calc R . .
H13K H 0.1528 0.6500 0.3557 0.057 Uiso 1 1 calc R . .
H13L H 0.3256 0.6725 0.3676 0.057 Uiso 1 1 calc R . .
C14B C -0.1487(7) 0.3832(4) 0.3868(3) 0.0221(15) Uani 1 1 d . . .
H14B H -0.1306 0.3576 0.4330 0.027 Uiso 1 1 calc R . .
C15B C -0.2780(7) 0.3379(5) 0.3430(4) 0.0258(16) Uani 1 1 d . . .
H15B H -0.3267 0.3814 0.3170 0.031 Uiso 1 1 calc R . .
C16B C -0.3833(8) 0.2546(6) 0.3626(4) 0.041(2) Uani 1 1 d . . .
H16D H -0.4531 0.2762 0.3881 0.061 Uiso 1 1 calc R . .
H16E H -0.3301 0.2188 0.3927 0.061 Uiso 1 1 calc R . .
H16F H -0.4346 0.2151 0.3197 0.061 Uiso 1 1 calc R . .
C17B C -0.1121(7) 0.5538(4) 0.3382(3) 0.0211(14) Uani 1 1 d . . .
H17C H -0.0421 0.5891 0.3110 0.025 Uiso 1 1 calc R . .
H17D H -0.2017 0.5234 0.3054 0.025 Uiso 1 1 calc R . .
C18B C -0.1444(8) 0.6188(5) 0.3964(4) 0.0269(16) Uani 1 1 d . . .
H18C H -0.2175 0.5822 0.4214 0.032 Uiso 1 1 calc R . .
H18D H -0.0552 0.6433 0.4309 0.032 Uiso 1 1 calc R . .
C19B C -0.1987(9) 0.6990(5) 0.3692(5) 0.042(2) Uani 1 1 d . . .
H19D H -0.2157 0.7381 0.4088 0.063 Uiso 1 1 calc R . .
H19E H -0.2893 0.6754 0.3365 0.063 Uiso 1 1 calc R . .
H19F H -0.1267 0.7359 0.3447 0.063 Uiso 1 1 calc R . .
C1S C 0.5000 1.0000 0.5000 0.138(10) Uani 1 2 d SD . .
H1SA H 0.5159 1.0326 0.4594 0.165 Uiso 0.50 1 d PR A .
H1SB H 0.5506 1.0423 0.5402 0.165 Uiso 0.50 1 d PR . .
C2S C 0.559(3) 0.9156(17) 0.4923(18) 0.24(3) Uani 0.50 1 d PD A 1
H2SA H 0.5054 0.8722 0.4533 0.291 Uiso 0.50 1 d PR A 1
H2SB H 0.5456 0.8847 0.5339 0.291 Uiso 0.50 1 d PR A 1
C2S' C 0.661(2) 1.0228(18) 0.4961(16) 0.18(2) Uani 0.50 1 d PD A 2
H2SC H 0.6873 1.0512 0.4550 0.213 Uiso 0.50 1 d PR A 2
H2SD H 0.7222 1.0567 0.5377 0.213 Uiso 0.50 1 d PR A 2
C3S C 0.719(2) 0.9372(15) 0.4902(7) 0.199(11) Uani 1 1 d D . .
H3SA H 0.7411 0.8757 0.4880 0.299 Uiso 0.50 1 d PR A .
H3SB H 0.7780 0.9760 0.5319 0.299 Uiso 0.50 1 d PR . .
H3SC H 0.7414 0.9666 0.4477 0.299 Uiso 0.50 1 d PR . .
H3SD H 0.8211 0.9472 0.4894 0.299 Uiso 0.50 1 d PR . .
H3SE H 0.6949 0.9020 0.5286 0.299 Uiso 0.50 1 d PR . .
H3SF H 0.6668 0.9034 0.4466 0.299 Uiso 0.50 1 d PR . .

loop_
_atom_site_aniso_label
_atom_site_aniso_U_11
_atom_site_aniso_U_22
_atom_site_aniso_U_33
_atom_site_aniso_U_23
_atom_site_aniso_U_13
_atom_site_aniso_U_12
Os1A 0.01817(14) 0.01871(13) 0.02188(14) -0.00047(11) 0.00623(11) 0.00380(10)
Os2A 0.01740(14) 0.01889(13) 0.01700(13) 0.00436(10) 0.00553(10) 0.00398(10)
Os3A 0.01915(14) 0.01738(12) 0.01781(13) 0.00063(10) 0.00230(11) 0.00134(10)
O1A 0.037(3) 0.035(3) 0.044(3) 0.009(3) 0.000(3) 0.017(3)
O2A 0.037(3) 0.028(3) 0.023(3) 0.005(2) 0.007(2) 0.003(2)
O3A 0.038(4) 0.057(4) 0.088(5) 0.015(4) 0.035(4) 0.014(3)
O4A 0.036(3) 0.043(3) 0.038(3) 0.024(3) 0.002(3) 0.005(3)
O5A 0.037(3) 0.024(2) 0.022(3) 0.006(2) 0.005(2) 0.009(2)
O6A 0.061(4) 0.049(4) 0.033(3) 0.007(3) 0.024(3) 0.021(3)
O7A 0.041(3) 0.030(3) 0.027(3) 0.011(2) -0.010(2) 0.002(2)
O8A 0.031(3) 0.027(3) 0.024(3) 0.006(2) 0.006(2) 0.007(2)
O9A 0.051(4) 0.034(3) 0.022(3) -0.008(2) 0.000(3) 0.014(3)
O10A 0.027(3) 0.041(3) 0.040(3) 0.006(3) 0.011(3) 0.003(3)
B1A 0.015(2) 0.018(2) 0.014(2) -0.0018(17) 0.0009(17) -0.0009(16)
C1A 0.024(4) 0.017(3) 0.030(4) -0.006(3) 0.000(3) 0.006(3)
C2A 0.021(4) 0.023(3) 0.024(4) -0.005(3) 0.008(3) 0.003(3)
C3A 0.036(5) 0.033(4) 0.040(5) -0.001(4) 0.013(4) 0.008(4)
C4A 0.019(4) 0.032(4) 0.024(4) 0.007(3) 0.008(3) 0.004(3)
C5A 0.017(4) 0.024(3) 0.019(3) -0.003(3) 0.003(3) 0.000(3)
C6A 0.027(4) 0.028(4) 0.036(4) 0.012(3) 0.012(3) 0.003(3)
C7A 0.020(4) 0.025(4) 0.029(4) -0.006(3) 0.001(3) -0.002(3)
C8A 0.019(4) 0.016(3) 0.022(4) -0.003(3) 0.008(3) -0.002(3)
C9A 0.023(4) 0.024(4) 0.024(4) 0.010(3) 0.000(3) 0.000(3)
C10A 0.036(5) 0.022(3) 0.018(4) 0.000(3) 0.002(3) 0.008(3)
C11A 0.026(4) 0.012(3) 0.028(4) -0.003(3) 0.000(3) 0.004(3)
C12A 0.030(5) 0.034(4) 0.044(5) 0.005(4) 0.003(4) 0.007(3)
C13A 0.038(5) 0.034(4) 0.066(6) -0.008(4) 0.021(5) 0.004(4)
C131 0.071(7) 0.064(6) 0.039(5) -0.009(5) 0.016(5) 0.013(5)
C14A 0.022(4) 0.017(3) 0.024(4) 0.006(3) 0.000(3) -0.006(3)
C15A 0.024(4) 0.035(4) 0.038(4) 0.012(4) 0.012(3) 0.008(3)
C16A 0.044(6) 0.043(5) 0.063(6) 0.003(5) 0.029(5) -0.004(4)
C17A 0.038(5) 0.021(3) 0.024(4) 0.001(3) -0.001(3) 0.003(3)
C18A 0.048(5) 0.023(4) 0.036(5) 0.001(3) -0.018(4) 0.006(4)
C19A 0.062(7) 0.036(5) 0.050(6) 0.007(4) -0.023(5) -0.005(4)
Os1B 0.01373(13) 0.02164(13) 0.01633(13) -0.00161(10) 0.00240(10) 0.00227(10)
Os2B 0.01567(14) 0.02068(13) 0.01708(13) -0.00067(10) 0.00346(10) 0.00120(10)
Os3B 0.02039(15) 0.02331(13) 0.01606(13) -0.00141(11) 0.00504(11) 0.00527(11)
O1B 0.036(3) 0.039(3) 0.023(3) 0.002(2) -0.002(2) 0.009(2)
O2B 0.032(3) 0.025(3) 0.024(3) 0.003(2) 0.009(2) 0.002(2)
O3B 0.018(3) 0.046(3) 0.058(4) 0.000(3) 0.011(3) 0.002(3)
O4B 0.045(4) 0.037(3) 0.030(3) 0.017(3) 0.007(3) 0.007(3)
O5B 0.027(3) 0.035(3) 0.019(3) 0.002(2) -0.001(2) 0.010(2)
O6B 0.043(4) 0.029(3) 0.037(3) -0.001(3) -0.010(3) -0.006(3)
O7B 0.047(4) 0.036(3) 0.030(3) 0.007(2) 0.007(3) 0.023(3)
O8B 0.028(3) 0.033(3) 0.023(3) 0.003(2) 0.007(2) 0.004(2)
O9B 0.064(4) 0.036(3) 0.023(3) -0.003(3) 0.005(3) -0.001(3)
O10B 0.027(3) 0.062(4) 0.043(3) 0.008(3) 0.012(3) 0.013(3)
B1B 0.012(2) 0.014(2) 0.019(2) -0.0049(16) 0.0065(17) 0.0055(16)
C1B 0.017(4) 0.028(4) 0.019(3) -0.005(3) 0.000(3) 0.006(3)
C2B 0.015(3) 0.025(3) 0.021(4) -0.006(3) 0.003(3) -0.001(3)
C3B 0.026(4) 0.022(4) 0.031(4) 0.000(3) 0.003(3) 0.004(3)
C4B 0.018(4) 0.023(3) 0.028(4) -0.003(3) 0.008(3) -0.003(3)
C5B 0.018(4) 0.020(3) 0.022(4) -0.006(3) 0.003(3) -0.002(3)
C6B 0.023(4) 0.025(4) 0.028(4) 0.001(3) 0.003(3) 0.001(3)
C7B 0.027(4) 0.027(4) 0.018(3) -0.004(3) 0.009(3) 0.011(3)
C8B 0.024(4) 0.023(3) 0.019(3) -0.003(3) 0.009(3) 0.005(3)
C9B 0.038(5) 0.027(4) 0.018(4) 0.000(3) 0.007(3) 0.005(3)
C10B 0.034(5) 0.034(4) 0.019(4) 0.001(3) 0.004(3) 0.014(3)
C11B 0.023(4) 0.026(3) 0.012(3) 0.003(3) 0.004(3) 0.005(3)
C12B 0.020(4) 0.034(4) 0.025(4) 0.003(3) 0.009(3) 0.011(3)
C13B 0.031(5) 0.049(5) 0.029(4) -0.016(4) -0.003(4) 0.011(4)
C132 0.045(5) 0.036(4) 0.034(4) -0.006(4) 0.010(4) 0.012(4)
C14B 0.025(4) 0.029(4) 0.015(3) -0.001(3) 0.009(3) 0.009(3)
C15B 0.018(4) 0.032(4) 0.024(4) 0.001(3) 0.000(3) 0.001(3)
C16B 0.024(4) 0.055(5) 0.037(5) -0.008(4) 0.012(4) -0.005(4)
C17B 0.017(3) 0.027(4) 0.019(3) -0.002(3) 0.007(3) 0.003(3)
C18B 0.031(4) 0.024(4) 0.029(4) 0.000(3) 0.006(3) 0.013(3)
C19B 0.055(6) 0.021(4) 0.055(6) 0.014(4) 0.011(5) 0.017(4)
C1S 0.13(2) 0.24(3) 0.032(9) 0.027(15) 0.027(12) 0.01(2)
C2S 0.21(5) 0.46(9) 0.21(4) 0.27(5) 0.18(4) 0.26(6)
C2S' 0.19(4) 0.33(6) 0.13(3) 0.14(3) 0.12(3) 0.20(4)
C3S 0.22(2) 0.40(3) 0.055(9) 0.052(15) 0.028(12) 0.22(2)

loop_
_atom_type_symbol
_atom_type_description
_atom_type_scat_dispersion_real
_atom_type_scat_dispersion_imag
_atom_type_scat_source
C C 0.0033 0.0016 'International Tables Vol C Tables 4.2.6.8 and 6.1.1.4'
H H 0.0000 0.0000 'International Tables Vol C Tables 4.2.6.8 and 6.1.1.4'
B B 0.0013 0.0007 'International Tables Vol C Tables 4.2.6.8 and 6.1.1.4'
O O 0.0106 0.0060 'International Tables Vol C Tables 4.2.6.8 and 6.1.1.4'
Os Os -1.2165 7.6030 'International Tables Vol C Tables 4.2.6.8 and 6.1.1.4'

loop_
_geom_angle_atom_site_label_1
_geom_angle_atom_site_label_2
_geom_angle_atom_site_label_3
_geom_angle
_geom_angle_site_symmetry_1
_geom_angle_site_symmetry_3
_geom_angle_publ_flag
C3A Os1A C2A 88.6(3) . . ?
C3A Os1A C1A 92.1(3) . . ?
C2A Os1A C1A 177.0(3) . . ?
C3A Os1A C11A 120.4(3) . . ?
C2A Os1A C11A 98.1(3) . . ?
C1A Os1A C11A 84.0(3) . . ?
C3A Os1A C12A 85.7(3) . . ?
C2A Os1A C12A 90.8(3) . . ?
C1A Os1A C12A 92.1(3) . . ?
C11A Os1A C12A 35.4(2) . . ?
C3A Os1A Os3A 95.8(2) . . ?
C2A Os1A Os3A 88.66(19) . . ?
C1A Os1A Os3A 88.41(18) . . ?
C11A Os1A Os3A 143.24(18) . . ?
C12A Os1A Os3A 178.40(19) . . ?
C3A Os1A Os2A 154.7(2) . . ?
C2A Os1A Os2A 89.2(2) . . ?
C1A Os1A Os2A 88.9(2) . . ?
C11A Os1A Os2A 84.94(18) . . ?
C12A Os1A Os2A 119.5(2) . . ?
Os3A Os1A Os2A 58.939(9) . . ?
C6A Os2A C4A 88.5(3) . . ?
C6A Os2A C5A 90.6(3) . . ?
C4A Os2A C5A 178.6(3) . . ?
C6A Os2A C14A 120.9(3) . . ?
C4A Os2A C14A 81.4(3) . . ?
C5A Os2A C14A 98.0(2) . . ?
C6A Os2A C15A 88.1(3) . . ?
C4A Os2A C15A 93.7(3) . . ?
C5A Os2A C15A 85.1(3) . . ?
C14A Os2A C15A 35.7(2) . . ?
C6A Os2A Os3A 93.2(2) . . ?
C4A Os2A Os3A 92.0(2) . . ?
C5A Os2A Os3A 89.15(19) . . ?
C14A Os2A Os3A 144.79(18) . . ?
C15A Os2A Os3A 174.16(19) . . ?
C6A Os2A Os1A 152.4(2) . . ?
C4A Os2A Os1A 90.8(2) . . ?
C5A Os2A Os1A 90.48(19) . . ?
C14A Os2A Os1A 86.22(18) . . ?
C15A Os2A Os1A 119.54(18) . . ?
Os3A Os2A Os1A 59.161(9) . . ?
C10A Os3A C9A 103.3(3) . . ?
C10A Os3A C8A 92.0(3) . . ?
C9A Os3A C8A 88.8(3) . . ?
C10A Os3A C7A 89.9(3) . . ?
C9A Os3A C7A 89.7(3) . . ?
C8A Os3A C7A 177.8(3) . . ?
C10A Os3A Os2A 157.9(2) . . ?
C9A Os3A Os2A 98.6(2) . . ?
C8A Os3A Os2A 91.40(18) . . ?
C7A Os3A Os2A 87.3(2) . . ?
C10A Os3A Os1A 96.2(2) . . ?
C9A Os3A Os1A 160.5(2) . . ?
C8A Os3A Os1A 90.99(18) . . ?
C7A Os3A Os1A 89.94(19) . . ?
Os2A Os3A Os1A 61.900(9) . . ?
C11A B1A C14A 116.1(6) . . ?
C11A B1A C17A 126.7(6) . . ?
C14A B1A C17A 115.5(6) . . ?
O1A C1A Os1A 175.8(6) . . ?
O2A C2A Os1A 175.4(6) . . ?
O3A C3A Os1A 179.2(7) . . ?
O4A C4A Os2A 175.7(6) . . ?
O5A C5A Os2A 175.9(6) . . ?
O6A C6A Os2A 179.1(7) . . ?
O7A C7A Os3A 175.1(6) . . ?
O8A C8A Os3A 174.8(5) . . ?
O9A C9A Os3A 179.6(7) . . ?
O10A C10A Os3A 177.1(6) . . ?
C12A C11A B1A 134.9(7) . . ?
C12A C11A Os1A 77.2(4) . . ?
B1A C11A Os1A 93.7(4) . . ?
C12A C11A H11A 112.2 . . ?
B1A C11A H11A 112.2 . . ?
Os1A C11A H11A 112.2 . . ?
C11A C12A C131 124.6(8) . . ?
C11A C12A C13A 119.6(7) . . ?
C131 C12A C13A 110.5(8) . . ?
C11A C12A Os1A 67.4(4) . . ?
C131 C12A Os1A 112.2(6) . . ?
C13A C12A Os1A 114.4(5) . . ?
C12A C13A H13A 109.5 . . ?
C12A C13A H13B 109.5 . . ?
H13A C13A H13B 109.5 . . ?
C12A C13A H13C 109.5 . . ?
H13A C13A H13C 109.5 . . ?
H13B C13A H13C 109.5 . . ?
C12A C131 H13D 109.5 . . ?
C12A C131 H13E 109.5 . . ?
H13D C131 H13E 109.5 . . ?
C12A C131 H13F 109.5 . . ?
H13D C131 H13F 109.5 . . ?
H13E C131 H13F 109.5 . . ?
C15A C14A B1A 128.0(6) . . ?
C15A C14A Os2A 74.0(4) . . ?
B1A C14A Os2A 92.1(4) . . ?
C15A C14A H14A 115.6 . . ?
B1A C14A H14A 115.6 . . ?
Os2A C14A H14A 115.6 . . ?
C14A C15A C16A 121.7(7) . . ?
C14A C15A Os2A 70.3(4) . . ?
C16A C15A Os2A 117.4(6) . . ?
C14A C15A H15A 113.5 . . ?
C16A C15A H15A 113.5 . . ?
Os2A C15A H15A 113.5 . . ?
C15A C16A H16A 109.5 . . ?
C15A C16A H16B 109.5 . . ?
H16A C16A H16B 109.5 . . ?
C15A C16A H16C 109.5 . . ?
H16A C16A H16C 109.5 . . ?
H16B C16A H16C 109.5 . . ?
C18A C17A B1A 108.8(5) . . ?
C18A C17A H17A 109.9 . . ?
B1A C17A H17A 109.9 . . ?
C18A C17A H17B 109.9 . . ?
B1A C17A H17B 109.9 . . ?
H17A C17A H17B 108.3 . . ?
C19A C18A C17A 113.5(6) . . ?
C19A C18A H18A 108.9 . . ?
C17A C18A H18A 108.9 . . ?
C19A C18A H18B 108.9 . . ?
C17A C18A H18B 108.9 . . ?
H18A C18A H18B 107.7 . . ?
C18A C19A H19A 109.5 . . ?
C18A C19A H19B 109.5 . . ?
H19A C19A H19B 109.5 . . ?
C18A C19A H19C 109.5 . . ?
H19A C19A H19C 109.5 . . ?
H19B C19A H19C 109.5 . . ?
C3B Os1B C1B 89.5(3) . . ?
C3B Os1B C2B 90.8(3) . . ?
C1B Os1B C2B 179.3(3) . . ?
C3B Os1B C11B 120.5(3) . . ?
C1B Os1B C11B 82.3(3) . . ?
C2B Os1B C11B 98.1(3) . . ?
C3B Os1B C12B 87.1(3) . . ?
C1B Os1B C12B 92.4(3) . . ?
C2B Os1B C12B 88.2(2) . . ?
C11B Os1B C12B 35.3(2) . . ?
C3B Os1B Os3B 93.5(2) . . ?
C1B Os1B Os3B 90.58(18) . . ?
C2B Os1B Os3B 88.75(18) . . ?
C11B Os1B Os3B 144.95(16) . . ?
C12B Os1B Os3B 176.92(17) . . ?
C3B Os1B Os2B 152.8(2) . . ?
C1B Os1B Os2B 89.44(19) . . ?
C2B Os1B Os2B 89.93(19) . . ?
C11B Os1B Os2B 86.20(16) . . ?
C12B Os1B Os2B 120.08(16) . . ?
Os3B Os1B Os2B 59.336(9) . . ?
C6B Os2B C4B 90.4(3) . . ?
C6B Os2B C5B 89.5(3) . . ?
C4B Os2B C5B 179.1(3) . . ?
C6B Os2B C14B 120.8(3) . . ?
C4B Os2B C14B 82.2(3) . . ?
C5B Os2B C14B 97.1(3) . . ?
C6B Os2B C15B 87.0(3) . . ?
C4B Os2B C15B 93.9(3) . . ?
C5B Os2B C15B 85.2(3) . . ?
C14B Os2B C15B 36.0(2) . . ?
C6B Os2B Os3B 93.2(2) . . ?
C4B Os2B Os3B 91.1(2) . . ?
C5B Os2B Os3B 89.8(2) . . ?
C14B Os2B Os3B 145.15(17) . . ?
C15B Os2B Os3B 175.00(18) . . ?
C6B Os2B Os1B 152.6(2) . . ?
C4B Os2B Os1B 90.77(19) . . ?
C5B Os2B Os1B 89.67(19) . . ?
C14B Os2B Os1B 86.42(17) . . ?
C15B Os2B Os1B 120.25(16) . . ?
Os3B Os2B Os1B 59.391(9) . . ?
C9B Os3B C10B 101.3(3) . . ?
C9B Os3B C8B 90.4(3) . . ?
C10B Os3B C8B 90.9(3) . . ?
C9B Os3B C7B 90.3(3) . . ?
C10B Os3B C7B 90.3(3) . . ?
C8B Os3B C7B 178.4(3) . . ?
C9B Os3B Os2B 97.6(2) . . ?
C10B Os3B Os2B 161.0(2) . . ?
C8B Os3B Os2B 89.89(19) . . ?
C7B Os3B Os2B 88.62(19) . . ?
C9B Os3B Os1B 158.9(2) . . ?
C10B Os3B Os1B 99.7(2) . . ?
C8B Os3B Os1B 91.01(18) . . ?
C7B Os3B Os1B 87.78(18) . . ?
Os2B Os3B Os1B 61.272(9) . . ?
C11B B1B C14B 118.3(6) . . ?
C11B B1B C17B 123.0(6) . . ?
C14B B1B C17B 117.2(6) . . ?
O1B C1B Os1B 175.2(6) . . ?
O2B C2B Os1B 175.7(6) . . ?
O3B C3B Os1B 177.9(7) . . ?
O4B C4B Os2B 175.9(6) . . ?
O5B C5B Os2B 175.1(6) . . ?
O6B C6B Os2B 179.0(7) . . ?
O7B C7B Os3B 174.7(6) . . ?
O8B C8B Os3B 176.0(6) . . ?
O9B C9B Os3B 178.1(7) . . ?
O10B C10B Os3B 178.3(7) . . ?
C12B C11B B1B 133.4(6) . . ?
C12B C11B Os1B 77.6(4) . . ?
B1B C11B Os1B 92.4(4) . . ?
C12B C11B H11B 112.9 . . ?
B1B C11B H11B 112.9 . . ?
Os1B C11B H11B 112.9 . . ?
C11B C12B C132 124.1(6) . . ?
C11B C12B C13B 118.9(6) . . ?
C132 C12B C13B 111.4(6) . . ?
C11B C12B Os1B 67.1(4) . . ?
C132 C12B Os1B 114.0(5) . . ?
C13B C12B Os1B 112.9(5) . . ?
C12B C13B H13G 109.5 . . ?
C12B C13B H13H 109.5 . . ?
H13G C13B H13H 109.5 . . ?
C12B C13B H13I 109.5 . . ?
H13G C13B H13I 109.5 . . ?
H13H C13B H13I 109.5 . . ?
C12B C132 H13J 109.5 . . ?
C12B C132 H13K 109.5 . . ?
H13J C132 H13K 109.5 . . ?
C12B C132 H13L 109.5 . . ?
H13J C132 H13L 109.5 . . ?
H13K C132 H13L 109.5 . . ?
C15B C14B B1B 128.7(6) . . ?
C15B C14B Os2B 74.2(4) . . ?
B1B C14B Os2B 92.2(4) . . ?
C15B C14B H14B 115.2 . . ?
B1B C14B H14B 115.2 . . ?
Os2B C14B H14B 115.2 . . ?
C14B C15B C16B 123.2(7) . . ?
C14B C15B Os2B 69.8(4) . . ?
C16B C15B Os2B 117.0(5) . . ?
C14B C15B H15B 113.3 . . ?
C16B C15B H15B 113.3 . . ?
Os2B C15B H15B 113.3 . . ?
C15B C16B H16D 109.5 . . ?
C15B C16B H16E 109.5 . . ?
H16D C16B H16E 109.5 . . ?
C15B C16B H16F 109.5 . . ?
H16D C16B H16F 109.5 . . ?
H16E C16B H16F 109.5 . . ?
C18B C17B B1B 105.9(5) . . ?
C18B C17B H17C 110.5 . . ?
B1B C17B H17C 110.5 . . ?
C18B C17B H17D 110.5 . . ?
B1B C17B H17D 110.5 . . ?
H17C C17B H17D 108.7 . . ?
C19B C18B C17B 113.5(6) . . ?
C19B C18B H18C 108.9 . . ?
C17B C18B H18C 108.9 . . ?
C19B C18B H18D 108.9 . . ?
C17B C18B H18D 108.9 . . ?
H18C C18B H18D 107.7 . . ?
C18B C19B H19D 109.5 . . ?
C18B C19B H19E 109.5 . . ?
H19D C19B H19E 109.5 . . ?
C18B C19B H19F 109.5 . . ?
H19D C19B H19F 109.5 . . ?
H19E C19B H19F 109.5 . . ?
C2S C1S C2S' 113.2(15) . 2_676 ?
C2S C1S C2S' 113.2(15) 2_676 . ?
C2S C1S H1SA 106.9 . . ?
C2S' C1S H1SA 108.8 2_676 . ?
C2S C1S H1SB 112.3 . . ?
C2S' C1S H1SB 109.0 2_676 . ?
H1SA C1S H1SB 106.3 . . ?
C1S C2S C3S 113.7(18) . . ?
C1S C2S H2SA 112.0 . . ?
C3S C2S H2SA 111.9 . . ?
C1S C2S H2SB 106.2 . . ?
C3S C2S H2SB 106.3 . . ?
H2SA C2S H2SB 106.1 . . ?
C1S C2S H3SE 127.1 . . ?
H2SA C2S H3SE 120.0 . . ?
C1S C2S H3SF 125.1 . . ?
H2SB C2S H3SF 124.6 . . ?
C3S C2S' C1S 112.4(17) . . ?
C3S C2S' H1SA 125.6 . . ?
C3S C2S' H1SB 128.2 . . ?
C3S C2S' H2SC 101.3 . . ?
C1S C2S' H2SC 115.1 . . ?
H1SB C2S' H2SC 127.9 . . ?
C3S C2S' H2SD 101.1 . . ?
C1S C2S' H2SD 115.0 . . ?
H1SA C2S' H2SD 130.5 . . ?
H2SC C2S' H2SD 110.2 . . ?
C1S C2S' H3SB 127.8 . . ?
H1SB C2S' H3SB 116.5 . . ?
H2SC C2S' H3SB 112.8 . . ?
C2S C3S H3SA 103.3 . . ?
C2S C3S H3SB 113.8 . . ?
H3SA C3S H3SB 109.5 . . ?
C2S C3S H3SC 111.1 . . ?
H3SA C3S H3SC 109.5 . . ?
H3SB C3S H3SC 109.5 . . ?
C2S' C3S H3SD 116.2 . . ?
C2S' C3S H3SE 107.9 . . ?
H3SD C3S H3SE 109.5 . . ?
C2S' C3S H3SF 104.0 . . ?
H3SD C3S H3SF 109.5 . . ?
H3SE C3S H3SF 109.5 . . ?

loop_
_geom_bond_atom_site_label_1
_geom_bond_atom_site_label_2
_geom_bond_distance
_geom_bond_site_symmetry_2
_geom_bond_publ_flag
Os1A C3A 1.878(8) . ?
Os1A C2A 1.924(7) . ?
Os1A C1A 1.950(7) . ?
Os1A C11A 2.239(6) . ?
Os1A C12A 2.365(8) . ?
Os1A Os3A 2.8695(4) . ?
Os1A Os2A 2.9481(4) . ?
Os2A C6A 1.882(8) . ?
Os2A C4A 1.929(7) . ?
Os2A C5A 1.952(7) . ?
Os2A C14A 2.257(6) . ?
Os2A C15A 2.304(7) . ?
Os2A Os3A 2.8629(4) . ?
Os3A C10A 1.904(8) . ?
Os3A C9A 1.913(7) . ?
Os3A C8A 1.942(7) . ?
Os3A C7A 1.947(8) . ?
O1A C1A 1.142(8) . ?
O2A C2A 1.154(8) . ?
O3A C3A 1.157(9) . ?
O4A C4A 1.141(8) . ?
O5A C5A 1.136(7) . ?
O6A C6A 1.157(8) . ?
O7A C7A 1.139(8) . ?
O8A C8A 1.152(7) . ?
O9A C9A 1.130(8) . ?
O10A C10A 1.156(8) . ?
B1A C11A 1.497(10) . ?
B1A C14A 1.568(10) . ?
B1A C17A 1.639(10) . ?
C11A C12A 1.404(10) . ?
C11A H11A 1.0000 . ?
C12A C131 1.487(11) . ?
C12A C13A 1.540(11) . ?
C13A H13A 0.9800 . ?
C13A H13B 0.9800 . ?
C13A H13C 0.9800 . ?
C131 H13D 0.9800 . ?
C131 H13E 0.9800 . ?
C131 H13F 0.9800 . ?
C14A C15A 1.398(10) . ?
C14A H14A 1.0000 . ?
C15A C16A 1.486(10) . ?
C15A H15A 1.0000 . ?
C16A H16A 0.9800 . ?
C16A H16B 0.9800 . ?
C16A H16C 0.9800 . ?
C17A C18A 1.540(9) . ?
C17A H17A 0.9900 . ?
C17A H17B 0.9900 . ?
C18A C19A 1.499(10) . ?
C18A H18A 0.9900 . ?
C18A H18B 0.9900 . ?
C19A H19A 0.9800 . ?
C19A H19B 0.9800 . ?
C19A H19C 0.9800 . ?
Os1B C3B 1.899(8) . ?
Os1B C1B 1.938(7) . ?
Os1B C2B 1.946(7) . ?
Os1B C11B 2.247(6) . ?
Os1B C12B 2.382(7) . ?
Os1B Os3B 2.8776(4) . ?
Os1B Os2B 2.9319(4) . ?
Os2B C6B 1.900(7) . ?
Os2B C4B 1.932(8) . ?
Os2B C5B 1.950(7) . ?
Os2B C14B 2.239(6) . ?
Os2B C15B 2.296(7) . ?
Os2B Os3B 2.8759(4) . ?
Os3B C9B 1.917(7) . ?
Os3B C10B 1.918(8) . ?
Os3B C8B 1.943(7) . ?
Os3B C7B 1.956(7) . ?
O1B C1B 1.139(8) . ?
O2B C2B 1.128(8) . ?
O3B C3B 1.131(8) . ?
O4B C4B 1.141(8) . ?
O5B C5B 1.130(8) . ?
O6B C6B 1.133(8) . ?
O7B C7B 1.129(8) . ?
O8B C8B 1.139(8) . ?
O9B C9B 1.137(8) . ?
O10B C10B 1.125(8) . ?
B1B C11B 1.537(9) . ?
B1B C14B 1.542(9) . ?
B1B C17B 1.648(10) . ?
C11B C12B 1.408(9) . ?
C11B H11B 1.0000 . ?
C12B C132 1.491(10) . ?
C12B C13B 1.497(10) . ?
C13B H13G 0.9800 . ?
C13B H13H 0.9800 . ?
C13B H13I 0.9800 . ?
C132 H13J 0.9800 . ?
C132 H13K 0.9800 . ?
C132 H13L 0.9800 . ?
C14B C15B 1.402(9) . ?
C14B H14B 1.0000 . ?
C15B C16B 1.518(9) . ?
C15B H15B 1.0000 . ?
C16B H16D 0.9800 . ?
C16B H16E 0.9800 . ?
C16B H16F 0.9800 . ?
C17B C18B 1.538(9) . ?
C17B H17C 0.9900 . ?
C17B H17D 0.9900 . ?
C18B C19B 1.499(9) . ?
C18B H18C 0.9900 . ?
C18B H18D 0.9900 . ?
C19B H19D 0.9800 . ?
C19B H19E 0.9800 . ?
C19B H19F 0.9800 . ?
C1S C2S 1.494(18) 2_676 ?
C1S C2S 1.494(18) . ?
C1S C2S' 1.524(18) 2_676 ?
C1S C2S' 1.524(18) . ?
C1S H1SA 0.9600 . ?
C1S H1SB 0.9600 . ?
C2S C3S 1.508(18) . ?
C2S H2SA 0.9600 . ?
C2S H2SB 0.9601 . ?
C2S' C3S 1.501(18) . ?
C2S' H2SC 0.9599 . ?
C2S' H2SD 0.9600 . ?
C3S H3SA 0.9799 . ?
C3S H3SB 0.9801 . ?
C3S H3SC 0.9801 . ?
C3S H3SD 0.9600 . ?
C3S H3SE 0.9599 . ?
C3S H3SF 0.9598 . ?
